data_7135896
loop_
_publ_author_name
'Seeger, Frederic'
'Renz, Liesa'
'Wesemann, Lars'

_publ_section_title
;
 Tetrylidyne coordination modes: vinyl-type germa-ruthena anion
 [Ru&#xe001;Ge:]<sup>-</sup> and its reaction with monofluorobenzene.
;
_journal_issue 36
_journal_name_full 'Chemical communications (Cambridge, England)'
_journal_page_first 9198
_journal_page_last 9202
_journal_paper_doi 10.1039/d6cc01226d
_journal_volume 62
_journal_year 2026
_chemical_formula_moiety 'C54 H64 Ge P Ru, C24 H48 K O12'
_chemical_formula_sum 'C78 H112 Ge K O12 P Ru'
_chemical_formula_weight 1485.40
_space_group_crystal_system monoclinic
_space_group_IT_number 9
_space_group_name_Hall 'C -2yc'
_space_group_name_H-M_alt 'C 1 c 1'
_atom_sites_solution_hydrogens geom
_audit_creation_method SHELXL-2018/3
_audit_update_record
;
2025-12-01 deposited with the CCDC.	2026-04-09 downloaded from the CCDC.
;
_cell_angle_alpha 90
_cell_angle_beta 95.8450(10)
_cell_angle_gamma 90
_cell_formula_units_Z 4
_cell_length_a 18.1537(5)
_cell_length_b 18.4660(4)
_cell_length_c 23.0398(6)
_cell_measurement_reflns_used 9110
_cell_measurement_temperature 100(2)
_cell_measurement_theta_max 29.01
_cell_measurement_theta_min 2.29
_cell_volume 7683.4(3)
_computing_cell_refinement 'Bruker SAINT'
_computing_data_collection 'Bruker APEX2'
_computing_data_reduction 'Bruker SAINT'
_computing_publication_material Platon,Wingx,Shelxle
_computing_structure_refinement 'SHELXL-2018/3 (Sheldrick, 2018)'
_computing_structure_solution 'SHELXT 2014/4 (Sheldrick, 2014)'
_diffrn_ambient_temperature 100(2)
_diffrn_measured_fraction_theta_full 1.000
_diffrn_measured_fraction_theta_max 1.000
_diffrn_measurement_device_type 'Bruker APEX-II CCD'
_diffrn_measurement_method '\f and \w scans'
_diffrn_radiation_type MoK\a
_diffrn_radiation_wavelength 0.71073
_diffrn_reflns_av_R_equivalents 0.0403
_diffrn_reflns_av_unetI/netI 0.0281
_diffrn_reflns_Laue_measured_fraction_full 1.000
_diffrn_reflns_Laue_measured_fraction_max 1.000
_diffrn_reflns_limit_h_max 21
_diffrn_reflns_limit_h_min -21
_diffrn_reflns_limit_k_max 22
_diffrn_reflns_limit_k_min -22
_diffrn_reflns_limit_l_max 27
_diffrn_reflns_limit_l_min -27
_diffrn_reflns_number 113396
_diffrn_reflns_point_group_measured_fraction_full 0.989
_diffrn_reflns_point_group_measured_fraction_max 0.989
_diffrn_reflns_theta_full 25.242
_diffrn_reflns_theta_max 25.348
_diffrn_reflns_theta_min 1.753
_exptl_absorpt_coefficient_mu 0.720
_exptl_absorpt_correction_T_max 0.8403
_exptl_absorpt_correction_T_min 0.7710
_exptl_absorpt_correction_type multi-scan
_exptl_absorpt_process_details 'SADABS V2008/1 (Bruker AXS)'
_exptl_crystal_colour black
_exptl_crystal_density_diffrn 1.284
_exptl_crystal_description prism
_exptl_crystal_F_000 3144
_exptl_crystal_size_max 0.299
_exptl_crystal_size_mid 0.223
_exptl_crystal_size_min 0.184
_refine_diff_density_max 1.204
_refine_diff_density_min -1.445
_refine_diff_density_rms 0.093
_refine_ls_abs_structure_details
;
 Refined as an inversion twin.
;
_refine_ls_abs_structure_Flack 0.016(16)
_refine_ls_extinction_method none
_refine_ls_goodness_of_fit_ref 1.035
_refine_ls_hydrogen_treatment constr
_refine_ls_matrix_type full
_refine_ls_number_parameters 836
_refine_ls_number_reflns 13931
_refine_ls_number_restraints 1206
_refine_ls_restrained_S_all 1.190
_refine_ls_R_factor_all 0.0563
_refine_ls_R_factor_gt 0.0536
_refine_ls_shift/su_max 0.001
_refine_ls_shift/su_mean 0.000
_refine_ls_structure_factor_coef Fsqd
_refine_ls_weighting_details 'w=1/[\s^2^(Fo^2^)+(0.0669P)^2^+44.7713P] where P=(Fo^2^+2Fc^2^)/3'
_refine_ls_weighting_scheme calc
_refine_ls_wR_factor_gt 0.1332
_refine_ls_wR_factor_ref 0.1353
_reflns_Friedel_coverage 0.976
_reflns_Friedel_fraction_full 0.978
_reflns_Friedel_fraction_max 0.977
_reflns_number_gt 13336
_reflns_number_total 13931
_reflns_threshold_expression 'I > 2\s(I)'
_cod_data_source_file d6cc01226d3.cif
_cod_data_source_block FS73_0m_a
_cod_original_sg_symbol_H-M 'C c'
_cod_database_code 7135896
_shelx_shelxl_version_number 2018/3
_shelx_space_group_comment
;
The symmetry employed for this shelxl refinement is uniquely defined
by the following loop, which should always be used as a source of
symmetry information in preference to the above space-group names.
They are only intended as comments.
;
_shelx_estimated_absorpt_t_min 0.813
_shelx_estimated_absorpt_t_max 0.879

loop_
_space_group_symop_operation_xyz
'x, y, z'
'x, -y, z+1/2'
'x+1/2, y+1/2, z'
'x+1/2, -y+1/2, z+1/2'

loop_
_atom_site_label
_atom_site_type_symbol
_atom_site_fract_x
_atom_site_fract_y
_atom_site_fract_z
_atom_site_U_iso_or_equiv
_atom_site_adp_type
_atom_site_occupancy
_atom_site_site_symmetry_order
_atom_site_calc_flag
_atom_site_refinement_flags_posn
_atom_site_refinement_flags_adp
_atom_site_refinement_flags_occupancy
_atom_site_disorder_assembly
_atom_site_disorder_group
Ge1 Ge 0.53188(4) 0.55776(4) 0.63464(4) 0.0269(2) Uani 1 1 d . . . . .
K1 K 0.39133(11) 0.89356(10) 0.31403(9) 0.0411(4) Uani 1 1 d . . . . .
P1 P 0.59110(11) 0.40021(10) 0.60364(9) 0.0218(4) Uani 1 1 d . . . . .
C5 C 0.3803(4) 0.5977(4) 0.5827(3) 0.0241(15) Uani 1 1 d . . . . .
C4 C 0.3170(4) 0.6402(4) 0.5689(3) 0.0278(16) Uani 1 1 d . . . . .
H4 H 0.276195 0.621058 0.544597 0.033 Uiso 1 1 calc R U . . .
C7 C 0.5002(4) 0.7120(4) 0.7430(3) 0.0304(17) Uani 1 1 d . . . . .
C8 C 0.5549(5) 0.7439(5) 0.7809(4) 0.039(2) Uani 1 1 d . . . . .
H8 H 0.555469 0.735248 0.821590 0.047 Uiso 1 1 calc R U . . .
C9 C 0.6091(5) 0.7883(6) 0.7612(4) 0.049(3) Uani 1 1 d . . . . .
C10 C 0.6076(5) 0.7985(5) 0.7014(4) 0.043(2) Uani 1 1 d . . . . .
H10 H 0.645078 0.827220 0.686881 0.051 Uiso 1 1 calc R U . . .
C11 C 0.5534(4) 0.7683(4) 0.6622(4) 0.0316(17) Uani 1 1 d . . . . .
C12 C 0.4421(5) 0.6638(5) 0.7676(4) 0.0383(19) Uani 1 1 d . . . . .
H12 H 0.411151 0.641117 0.734079 0.046 Uiso 1 1 calc R U . . .
C13 C 0.4766(7) 0.6046(7) 0.8052(6) 0.069(2) Uani 1 1 d . . . . .
H13A H 0.437828 0.572195 0.816683 0.103 Uiso 1 1 calc R U . . .
H13B H 0.503679 0.625549 0.840182 0.103 Uiso 1 1 calc R U . . .
H13C H 0.510892 0.577115 0.783439 0.103 Uiso 1 1 calc R U . . .
C14 C 0.3928(7) 0.7102(7) 0.8003(6) 0.071(2) Uani 1 1 d . . . . .
H14A H 0.349241 0.682198 0.808633 0.106 Uiso 1 1 calc R U . . .
H14B H 0.376945 0.752509 0.776544 0.106 Uiso 1 1 calc R U . . .
H14C H 0.419896 0.726199 0.836968 0.106 Uiso 1 1 calc R U . . .
C6 C 0.4982(4) 0.7247(4) 0.6829(3) 0.0248(15) Uani 1 1 d . . . . .
Ru1 Ru 0.48001(3) 0.45371(3) 0.58442(2) 0.02170(14) Uani 1 1 d . . . . .
C1 C 0.4411(4) 0.6240(4) 0.6188(3) 0.0211(14) Uani 1 1 d . . . . .
C2 C 0.4363(4) 0.6949(4) 0.6415(3) 0.0211(14) Uani 1 1 d . . . . .
C3 C 0.3735(4) 0.7366(4) 0.6272(3) 0.0270(15) Uani 1 1 d . . . . .
H3 H 0.371093 0.784176 0.642704 0.032 Uiso 1 1 calc R U . . .
C18 C 0.5553(5) 0.7801(5) 0.5973(4) 0.0349(18) Uani 1 1 d . . . . .
H18 H 0.518454 0.746085 0.576737 0.042 Uiso 1 1 calc R U . . .
C19 C 0.6312(5) 0.7619(7) 0.5770(5) 0.056(3) Uani 1 1 d . . . . .
H19A H 0.629026 0.767746 0.534566 0.085 Uiso 1 1 calc R U . . .
H19B H 0.644262 0.711767 0.587451 0.085 Uiso 1 1 calc R U . . .
H19C H 0.668701 0.794665 0.595991 0.085 Uiso 1 1 calc R U . . .
C20 C 0.5321(7) 0.8563(7) 0.5788(7) 0.071(2) Uani 1 1 d . . . . .
H20A H 0.539355 0.863317 0.537598 0.106 Uiso 1 1 calc R U . . .
H20B H 0.562162 0.891427 0.602654 0.106 Uiso 1 1 calc R U . . .
H20C H 0.479692 0.863386 0.584168 0.106 Uiso 1 1 calc R U . . .
C21 C 0.3836(4) 0.5204(4) 0.5631(3) 0.0256(15) Uani 1 1 d . . . . .
C22 C 0.4138(4) 0.5022(4) 0.5094(3) 0.0284(16) Uani 1 1 d . . . . .
C23 C 0.4166(4) 0.4276(4) 0.4941(3) 0.0288(16) Uani 1 1 d . . . . .
H23 H 0.446056 0.413452 0.461483 0.035 Uiso 1 1 calc R U . . .
C24 C 0.3935(4) 0.3726(4) 0.5304(4) 0.0316(17) Uani 1 1 d . . . . .
C25 C 0.3693(4) 0.3916(4) 0.5846(4) 0.0320(18) Uani 1 1 d . . . . .
H25 H 0.365196 0.352815 0.614374 0.038 Uiso 1 1 calc R U . . .
C26 C 0.3626(4) 0.4655(4) 0.6017(3) 0.0277(16) Uani 1 1 d . . . . .
C27 C 0.4350(5) 0.5607(4) 0.4669(3) 0.0309(17) Uani 1 1 d . . . . .
H27 H 0.448822 0.605370 0.490112 0.037 Uiso 1 1 calc R U . . .
C28 C 0.3685(6) 0.5795(6) 0.4227(5) 0.051(2) Uani 1 1 d . . . . .
H28A H 0.381143 0.620804 0.398942 0.077 Uiso 1 1 calc R U . . .
H28B H 0.325865 0.591905 0.443606 0.077 Uiso 1 1 calc R U . . .
H28C H 0.356215 0.537642 0.397388 0.077 Uiso 1 1 calc R U . . .
C29 C 0.5000(6) 0.5407(5) 0.4336(4) 0.042(2) Uani 1 1 d . . . . .
H29A H 0.516260 0.583464 0.413229 0.064 Uiso 1 1 calc R U . . .
H29B H 0.484782 0.502754 0.405100 0.064 Uiso 1 1 calc R U . . .
H29C H 0.540841 0.522824 0.460931 0.064 Uiso 1 1 calc R U . . .
C30 C 0.3935(5) 0.2930(5) 0.5119(5) 0.043(2) Uani 1 1 d . . . . .
H30 H 0.414878 0.264452 0.546497 0.052 Uiso 1 1 calc R U . . .
C31 C 0.3137(7) 0.2675(7) 0.4972(9) 0.102(6) Uani 1 1 d . . . . .
H31A H 0.313196 0.215093 0.490223 0.153 Uiso 1 1 calc R U . . .
H31B H 0.291836 0.292436 0.462021 0.153 Uiso 1 1 calc R U . . .
H31C H 0.284885 0.278480 0.529799 0.153 Uiso 1 1 calc R U . . .
C32 C 0.4361(8) 0.2760(6) 0.4645(5) 0.068(3) Uani 1 1 d . . . . .
H32A H 0.436205 0.223491 0.458434 0.103 Uiso 1 1 calc R U . . .
H32B H 0.487121 0.293004 0.473828 0.103 Uiso 1 1 calc R U . . .
H32C H 0.414191 0.299964 0.428916 0.103 Uiso 1 1 calc R U . . .
C33 C 0.3298(5) 0.4831(5) 0.6586(4) 0.0364(19) Uani 1 1 d . . . . .
H33 H 0.343555 0.534193 0.669124 0.044 Uiso 1 1 calc R U . . .
C34 C 0.2449(5) 0.4796(7) 0.6483(5) 0.057(3) Uani 1 1 d . . . . .
H34A H 0.223796 0.490511 0.684838 0.085 Uiso 1 1 calc R U . . .
H34B H 0.229627 0.430986 0.635030 0.085 Uiso 1 1 calc R U . . .
H34C H 0.227107 0.515208 0.618575 0.085 Uiso 1 1 calc R U . . .
C35 C 0.3588(7) 0.4355(7) 0.7096(6) 0.069(2) Uani 1 1 d . . . . .
H35A H 0.344010 0.455994 0.745909 0.103 Uiso 1 1 calc R U . . .
H35B H 0.412944 0.433098 0.711838 0.103 Uiso 1 1 calc R U . . .
H35C H 0.338177 0.386634 0.704047 0.103 Uiso 1 1 calc R U . . .
C36 C 0.6033(4) 0.3137(4) 0.5653(4) 0.0268(16) Uani 1 1 d . . . . .
C37 C 0.6337(7) 0.3134(5) 0.5116(4) 0.051(2) Uani 1 1 d . . . . .
H37 H 0.649860 0.357537 0.495924 0.061 Uiso 1 1 calc R U . . .
C38 C 0.6403(7) 0.2488(6) 0.4810(5) 0.064(3) Uani 1 1 d . . . . .
H38 H 0.661870 0.248978 0.445148 0.077 Uiso 1 1 calc R U . . .
C39 C 0.6156(6) 0.1851(5) 0.5027(5) 0.051(3) Uani 1 1 d . . . . .
H39 H 0.618746 0.141380 0.481304 0.062 Uiso 1 1 calc R U . . .
C40 C 0.5870(7) 0.1845(5) 0.5539(6) 0.060(3) Uani 1 1 d . . . . .
H40 H 0.570872 0.139927 0.568812 0.072 Uiso 1 1 calc R U . . .
C41 C 0.5803(6) 0.2483(5) 0.5861(5) 0.048(2) Uani 1 1 d . . . . .
H41 H 0.559811 0.246413 0.622383 0.058 Uiso 1 1 calc R U . . .
C42 C 0.6277(4) 0.3732(4) 0.6796(4) 0.0306(17) Uani 1 1 d . . . . .
C43 C 0.6804(5) 0.3189(6) 0.6933(5) 0.050(2) Uani 1 1 d . . . . .
H43 H 0.698289 0.291033 0.663010 0.060 Uiso 1 1 calc R U . . .
C44 C 0.7065(6) 0.3057(8) 0.7508(7) 0.072(4) Uani 1 1 d . . . . .
H44 H 0.741958 0.268384 0.759258 0.087 Uiso 1 1 calc R U . . .
C45 C 0.6836(8) 0.3437(8) 0.7947(6) 0.078(5) Uani 1 1 d . . . . .
H45 H 0.702901 0.334154 0.833792 0.094 Uiso 1 1 calc R U . . .
C46 C 0.6319(8) 0.3964(7) 0.7825(5) 0.070(4) Uani 1 1 d . . . . .
H46 H 0.616677 0.424660 0.813630 0.084 Uiso 1 1 calc R U . . .
C47 C 0.6005(6) 0.4104(5) 0.7259(4) 0.046(2) Uani 1 1 d . . . . .
H47 H 0.561498 0.444527 0.718881 0.055 Uiso 1 1 calc R U . . .
C48 C 0.6763(4) 0.4487(4) 0.5832(3) 0.0271(16) Uani 1 1 d . . . . .
C49 C 0.7481(5) 0.4227(5) 0.5969(4) 0.0386(19) Uani 1 1 d . . . . .
H49 H 0.755981 0.378995 0.618422 0.046 Uiso 1 1 calc R U . . .
C50 C 0.8084(5) 0.4605(6) 0.5792(4) 0.048(2) Uani 1 1 d . . . . .
H50 H 0.857042 0.442107 0.588731 0.058 Uiso 1 1 calc R U . . .
C51 C 0.7987(6) 0.5235(6) 0.5485(5) 0.053(3) Uani 1 1 d . . . . .
H51 H 0.840239 0.549066 0.536858 0.063 Uiso 1 1 calc R U . . .
C52 C 0.7277(6) 0.5499(5) 0.5344(5) 0.048(2) Uani 1 1 d . . . . .
H52 H 0.720375 0.593869 0.513217 0.058 Uiso 1 1 calc R U . . .
C53 C 0.6678(5) 0.5123(5) 0.5510(4) 0.0373(19) Uani 1 1 d . . . . .
H53 H 0.619343 0.530357 0.540073 0.045 Uiso 1 1 calc R U . . .
C54 C 0.3137(4) 0.7096(4) 0.5904(3) 0.0297(16) Uani 1 1 d . . . . .
H54 H 0.271223 0.738875 0.580290 0.036 Uiso 1 1 calc R U . . .
O1_1 O 0.5062(4) 0.7967(5) 0.3064(5) 0.097(3) Uani 1 1 d D U . . .
O2_1 O 0.4488(4) 0.8079(4) 0.4174(3) 0.066(2) Uani 1 1 d D U . . .
O3_1 O 0.3014(4) 0.8565(5) 0.4177(4) 0.074(2) Uani 1 1 d D U . . .
O4_1 O 0.2368(6) 0.9333(5) 0.3204(5) 0.099(2) Uani 1 1 d D U . . .
O5_1 O 0.2943(6) 0.9098(7) 0.2115(5) 0.128(3) Uani 1 1 d D U . . .
O6_1 O 0.3818(5) 0.7868(5) 0.2194(3) 0.076(2) Uani 1 1 d D U . . .
C1_1 C 0.5461(6) 0.7854(7) 0.3593(7) 0.104(4) Uani 1 1 d D U . . .
H1A_1 H 0.569689 0.831820 0.372092 0.124 Uiso 1 1 calc R U . . .
H1B_1 H 0.586498 0.750962 0.353247 0.124 Uiso 1 1 calc R U . . .
C2_1 C 0.5066(7) 0.7575(7) 0.4076(7) 0.105(4) Uani 1 1 d D U . . .
H2A_1 H 0.485184 0.709311 0.397376 0.125 Uiso 1 1 calc R U . . .
H2B_1 H 0.541378 0.752472 0.443390 0.125 Uiso 1 1 calc R U . . .
C3_1 C 0.3999(7) 0.7836(7) 0.4563(6) 0.085(4) Uani 1 1 d D U . . .
H3A_1 H 0.427955 0.769130 0.493595 0.102 Uiso 1 1 calc R U . . .
H3B_1 H 0.372381 0.740781 0.439804 0.102 Uiso 1 1 calc R U . . .
C4_1 C 0.3493(8) 0.8398(8) 0.4665(5) 0.084(3) Uani 1 1 d D U . . .
H4A_1 H 0.319995 0.824902 0.498452 0.100 Uiso 1 1 calc R U . . .
H4B_1 H 0.377554 0.883768 0.479442 0.100 Uiso 1 1 calc R U . . .
C5_1 C 0.2558(8) 0.9163(9) 0.4214(6) 0.091(4) Uani 1 1 d D U . . .
H5A_1 H 0.285014 0.961639 0.421742 0.110 Uiso 1 1 calc R U . . .
H5B_1 H 0.230517 0.914241 0.457469 0.110 Uiso 1 1 calc R U . . .
C6_1 C 0.2023(7) 0.9136(9) 0.3703(6) 0.091(4) Uani 1 1 d D U . . .
H6A_1 H 0.181796 0.864024 0.365431 0.109 Uiso 1 1 calc R U . . .
H6B_1 H 0.160884 0.947203 0.375311 0.109 Uiso 1 1 calc R U . . .
C7_1 C 0.1907(8) 0.9263(9) 0.2680(6) 0.107(3) Uani 1 1 d D U . . .
H7A_1 H 0.144531 0.954303 0.269992 0.129 Uiso 1 1 calc R U . . .
H7B_1 H 0.177579 0.874870 0.260738 0.129 Uiso 1 1 calc R U . . .
C8_1 C 0.2323(7) 0.9547(7) 0.2206(6) 0.107(3) Uani 1 1 d D U . . .
H8A_1 H 0.198757 0.957522 0.184032 0.128 Uiso 1 1 calc R U . . .
H8B_1 H 0.249956 1.004297 0.230735 0.128 Uiso 1 1 calc R U . . .
C9_1 C 0.2707(9) 0.8487(9) 0.1785(6) 0.116(5) Uani 1 1 d D U . . .
H9A_1 H 0.241775 0.863111 0.141553 0.139 Uiso 1 1 calc R U . . .
H9B_1 H 0.239822 0.816829 0.200637 0.139 Uiso 1 1 calc R U . . .
C10_1 C 0.3397(8) 0.8118(9) 0.1669(5) 0.101(4) Uani 1 1 d D U . . .
H10A_1 H 0.327316 0.769931 0.140887 0.121 Uiso 1 1 calc R U . . .
H10B_1 H 0.370432 0.845590 0.146311 0.121 Uiso 1 1 calc R U . . .
C11_1 C 0.4476(7) 0.7566(8) 0.2148(7) 0.105(5) Uani 1 1 d D U . . .
H11A_1 H 0.479162 0.791678 0.196269 0.126 Uiso 1 1 calc R U . . .
H11B_1 H 0.440662 0.713923 0.188755 0.126 Uiso 1 1 calc R U . . .
C12_1 C 0.4862(7) 0.7336(7) 0.2706(7) 0.104(5) Uani 1 1 d D U . . .
H12A_1 H 0.453771 0.701389 0.291113 0.125 Uiso 1 1 calc R U . . .
H12B_1 H 0.531428 0.706226 0.263780 0.125 Uiso 1 1 calc R U . . .
O1_4 O 0.4045(6) 1.0392(5) 0.2763(5) 0.099(2) Uani 1 1 d D U . . .
O2_4 O 0.4159(4) 1.0117(4) 0.3979(5) 0.094(3) Uani 1 1 d D U . . .
O3_4 O 0.5922(5) 1.0010(5) 0.4808(4) 0.075(2) Uani 1 1 d D U . . .
O4_4 O 0.6856(4) 0.9282(5) 0.3941(4) 0.073(2) Uani 1 1 d D U . . .
O5_4 O 0.6478(4) 0.9398(6) 0.2717(4) 0.091(3) Uani 1 1 d D U . . .
O6_4 O 0.5007(5) 0.9579(7) 0.2222(5) 0.128(3) Uani 1 1 d D U . . .
C1_4 C 0.3990(8) 1.0967(7) 0.3142(7) 0.107(3) Uani 1 1 d D U . . .
H1A_4 H 0.365141 1.133992 0.295664 0.129 Uiso 1 1 calc R U . . .
H1B_4 H 0.448206 1.119009 0.324195 0.129 Uiso 1 1 calc R U . . .
C2_4 C 0.3704(8) 1.0689(7) 0.3664(8) 0.113(4) Uani 1 1 d D U . . .
H2A_4 H 0.320166 1.049261 0.355400 0.135 Uiso 1 1 calc R U . . .
H2B_4 H 0.365447 1.109835 0.393456 0.135 Uiso 1 1 calc R U . . .
C3_4 C 0.4745(6) 1.0284(8) 0.4382(7) 0.090(3) Uani 1 1 d D U . . .
H3A_4 H 0.457729 1.024713 0.477666 0.108 Uiso 1 1 calc R U . . .
H3B_4 H 0.488757 1.079466 0.432354 0.108 Uiso 1 1 calc R U . . .
C4_4 C 0.5395(6) 0.9835(8) 0.4363(7) 0.090(3) Uani 1 1 d D U . . .
H4A_4 H 0.525577 0.931919 0.439532 0.108 Uiso 1 1 calc R U . . .
H4B_4 H 0.559934 0.990302 0.398415 0.108 Uiso 1 1 calc R U . . .
C5_4 C 0.6551(7) 0.9526(8) 0.4889(5) 0.089(4) Uani 1 1 d D U . . .
H5A_4 H 0.680050 0.960004 0.528660 0.107 Uiso 1 1 calc R U . . .
H5B_4 H 0.636517 0.902188 0.486603 0.107 Uiso 1 1 calc R U . . .
C6_4 C 0.7093(6) 0.9608(6) 0.4477(5) 0.068(3) Uani 1 1 d D U . . .
H6A_4 H 0.718395 1.012947 0.441567 0.081 Uiso 1 1 calc R U . . .
H6B_4 H 0.756539 0.938469 0.464000 0.081 Uiso 1 1 calc R U . . .
C7_4 C 0.7356(6) 0.9347(8) 0.3523(6) 0.089(4) Uani 1 1 d D U . . .
H7A_4 H 0.783757 0.913281 0.367505 0.107 Uiso 1 1 calc R U . . .
H7B_4 H 0.743691 0.986522 0.344038 0.107 Uiso 1 1 calc R U . . .
C8_4 C 0.7067(7) 0.8971(9) 0.2979(7) 0.101(5) Uani 1 1 d D U . . .
H8A_4 H 0.746053 0.892344 0.271380 0.122 Uiso 1 1 calc R U . . .
H8B_4 H 0.688794 0.848108 0.306774 0.122 Uiso 1 1 calc R U . . .
C9_4 C 0.6143(9) 0.9051(9) 0.2225(6) 0.111(5) Uani 1 1 d D U . . .
H9A_4 H 0.588545 0.860966 0.234041 0.133 Uiso 1 1 calc R U . . .
H9B_4 H 0.652203 0.890596 0.196771 0.133 Uiso 1 1 calc R U . . .
C10_4 C 0.5610(8) 0.9544(9) 0.1911(6) 0.109(5) Uani 1 1 d D U . . .
H10A_4 H 0.583133 1.003029 0.188035 0.130 Uiso 1 1 calc R U . . .
H10B_4 H 0.546281 0.935959 0.151273 0.130 Uiso 1 1 calc R U . . .
C11_4 C 0.4473(9) 0.9988(10) 0.1869(8) 0.137(5) Uani 1 1 d D U . . .
H11A_4 H 0.400409 0.971665 0.178386 0.165 Uiso 1 1 calc R U . . .
H11B_4 H 0.465996 1.013521 0.149740 0.165 Uiso 1 1 calc R U . . .
C12_4 C 0.4382(7) 1.0604(8) 0.2242(6) 0.107(3) Uani 1 1 d D U . . .
H12A_4 H 0.406702 1.097118 0.202471 0.128 Uiso 1 1 calc R U . . .
H12B_4 H 0.487189 1.082639 0.235750 0.128 Uiso 1 1 calc R U . . .
C1_2 C 0.7453(14) 0.8089(19) 0.7890(14) 0.056(3) Uani 0.38(2) 1 d D U P A 1
H1A_2 H 0.779195 0.843416 0.810182 0.085 Uiso 0.38(2) 1 calc R U P A 1
H1B_2 H 0.739022 0.821795 0.747521 0.085 Uiso 0.38(2) 1 calc R U P A 1
H1C_2 H 0.765947 0.759961 0.793536 0.085 Uiso 0.38(2) 1 calc R U P A 1
C2_2 C 0.6680(12) 0.8115(12) 0.8143(11) 0.027(5) Uani 0.38(2) 1 d D U P A 1
H2_2 H 0.664829 0.785178 0.851884 0.032 Uiso 0.38(2) 1 calc R U P A 1
C3_2 C 0.656(2) 0.8959(14) 0.8161(17) 0.068(3) Uani 0.38(2) 1 d D U P A 1
H3A_2 H 0.684793 0.916026 0.850599 0.103 Uiso 0.38(2) 1 calc R U P A 1
H3B_2 H 0.603361 0.906257 0.817813 0.103 Uiso 0.38(2) 1 calc R U P A 1
H3C_2 H 0.672437 0.917796 0.780841 0.103 Uiso 0.38(2) 1 calc R U P A 1
C1_3 C 0.7326(10) 0.7885(10) 0.8174(9) 0.062(5) Uani 0.62(2) 1 d D U P A 2
H1A_3 H 0.757594 0.808920 0.853438 0.093 Uiso 0.62(2) 1 calc R U P A 2
H1B_3 H 0.767650 0.785174 0.787910 0.093 Uiso 0.62(2) 1 calc R U P A 2
H1C_3 H 0.713930 0.740031 0.825343 0.093 Uiso 0.62(2) 1 calc R U P A 2
C2_3 C 0.6672(11) 0.8378(14) 0.7948(9) 0.061(6) Uani 0.62(2) 1 d D U P A 2
H2_3 H 0.684877 0.874067 0.767085 0.073 Uiso 0.62(2) 1 calc R U P A 2
C3_3 C 0.6300(9) 0.8779(7) 0.8422(6) 0.040(4) Uani 0.62(2) 1 d D U P A 2
H3A_3 H 0.668072 0.898307 0.870784 0.061 Uiso 0.62(2) 1 calc R U P A 2
H3B_3 H 0.599214 0.843926 0.861825 0.061 Uiso 0.62(2) 1 calc R U P A 2
H3C_3 H 0.598954 0.916970 0.824425 0.061 Uiso 0.62(2) 1 calc R U P A 2

loop_
_atom_site_aniso_label
_atom_site_aniso_U_11
_atom_site_aniso_U_22
_atom_site_aniso_U_33
_atom_site_aniso_U_23
_atom_site_aniso_U_13
_atom_site_aniso_U_12
Ge1 0.0194(4) 0.0190(3) 0.0403(5) -0.0060(3) -0.0072(3) 0.0073(3)
K1 0.0379(10) 0.0316(9) 0.0505(11) 0.0030(8) -0.0113(8) -0.0082(8)
P1 0.0186(9) 0.0187(9) 0.0279(10) -0.0020(7) 0.0018(7) 0.0046(7)
C5 0.018(4) 0.027(4) 0.027(4) -0.002(3) 0.000(3) 0.007(3)
C4 0.017(4) 0.032(4) 0.034(4) 0.000(3) -0.003(3) 0.002(3)
C7 0.035(4) 0.026(4) 0.028(4) -0.004(3) -0.006(3) 0.010(3)
C8 0.035(5) 0.049(5) 0.031(4) -0.016(4) -0.008(3) 0.011(4)
C9 0.028(5) 0.064(6) 0.053(6) -0.042(5) -0.004(4) 0.008(4)
C10 0.020(4) 0.044(5) 0.065(6) -0.017(4) 0.011(4) -0.004(4)
C11 0.020(4) 0.032(4) 0.042(4) -0.008(3) -0.001(3) 0.007(3)
C12 0.044(5) 0.046(5) 0.024(4) 0.008(3) 0.000(3) 0.003(4)
C13 0.062(5) 0.070(5) 0.078(6) 0.031(5) 0.028(4) 0.022(4)
C14 0.051(5) 0.061(5) 0.103(7) 0.009(5) 0.025(5) 0.002(4)
C6 0.024(4) 0.024(3) 0.026(4) -0.005(3) -0.001(3) 0.008(3)
Ru1 0.0180(3) 0.0186(2) 0.0277(3) -0.0012(2) -0.0014(2) 0.0041(2)
C1 0.017(3) 0.023(3) 0.023(3) 0.005(3) -0.001(3) 0.009(3)
C2 0.016(3) 0.025(3) 0.022(3) 0.003(3) 0.003(3) 0.002(3)
C3 0.027(4) 0.027(4) 0.027(4) -0.002(3) 0.003(3) 0.006(3)
C18 0.028(4) 0.035(4) 0.042(5) -0.004(3) 0.005(3) -0.002(3)
C19 0.036(5) 0.091(8) 0.045(5) 0.000(5) 0.016(4) 0.002(5)
C20 0.051(5) 0.061(5) 0.103(7) 0.009(5) 0.025(5) 0.002(4)
C21 0.016(3) 0.025(4) 0.033(4) -0.005(3) -0.008(3) 0.010(3)
C22 0.021(4) 0.032(4) 0.031(4) -0.004(3) -0.003(3) 0.003(3)
C23 0.021(4) 0.028(4) 0.036(4) -0.008(3) -0.008(3) 0.005(3)
C24 0.029(4) 0.025(4) 0.039(4) -0.004(3) -0.006(3) 0.003(3)
C25 0.027(4) 0.029(4) 0.041(5) 0.002(3) 0.008(3) 0.003(3)
C26 0.017(4) 0.030(4) 0.036(4) 0.003(3) 0.002(3) 0.003(3)
C27 0.032(4) 0.030(4) 0.030(4) 0.000(3) -0.003(3) 0.004(3)
C28 0.054(6) 0.048(5) 0.048(6) 0.019(5) -0.009(5) 0.000(5)
C29 0.054(6) 0.042(5) 0.031(4) 0.000(4) 0.006(4) 0.006(4)
C30 0.026(4) 0.029(4) 0.073(7) -0.011(4) -0.008(4) 0.002(3)
C31 0.057(8) 0.047(7) 0.197(18) -0.048(9) -0.008(9) -0.011(6)
C32 0.084(8) 0.049(6) 0.068(7) -0.017(5) -0.009(6) 0.007(5)
C33 0.028(4) 0.038(4) 0.045(5) 0.005(4) 0.011(4) 0.005(3)
C34 0.034(5) 0.081(8) 0.058(6) -0.009(6) 0.018(5) -0.004(5)
C35 0.062(5) 0.070(5) 0.078(6) 0.031(5) 0.028(4) 0.022(4)
C36 0.010(3) 0.028(4) 0.042(4) -0.007(3) -0.001(3) 0.002(3)
C37 0.074(7) 0.036(5) 0.046(5) -0.009(4) 0.018(5) 0.002(5)
C38 0.081(8) 0.058(7) 0.058(7) -0.023(5) 0.028(6) -0.003(6)
C39 0.043(5) 0.038(5) 0.073(7) -0.027(5) 0.004(5) 0.011(4)
C40 0.068(7) 0.030(5) 0.081(8) -0.006(5) 0.013(6) -0.004(5)
C41 0.059(6) 0.034(5) 0.054(6) -0.003(4) 0.020(5) -0.007(4)
C42 0.020(4) 0.033(4) 0.037(4) 0.005(3) -0.004(3) -0.003(3)
C43 0.029(5) 0.053(6) 0.065(6) 0.020(5) -0.005(4) 0.005(4)
C44 0.039(6) 0.076(8) 0.096(10) 0.049(8) -0.024(6) -0.019(6)
C45 0.088(9) 0.081(9) 0.056(7) 0.045(7) -0.043(7) -0.050(8)
C46 0.100(10) 0.069(8) 0.038(6) 0.012(5) -0.012(6) -0.043(7)
C47 0.068(7) 0.037(5) 0.033(5) 0.006(4) 0.004(4) -0.004(4)
C48 0.022(4) 0.030(4) 0.029(4) -0.006(3) 0.006(3) 0.002(3)
C49 0.025(4) 0.046(5) 0.045(5) -0.004(4) 0.009(4) 0.001(4)
C50 0.020(4) 0.077(7) 0.048(5) -0.010(5) 0.011(4) -0.001(4)
C51 0.042(6) 0.060(6) 0.061(6) -0.014(5) 0.025(5) -0.019(5)
C52 0.051(6) 0.036(5) 0.060(6) 0.004(4) 0.021(5) -0.006(4)
C53 0.030(5) 0.034(4) 0.048(5) 0.003(4) 0.007(4) -0.003(3)
C54 0.021(4) 0.032(4) 0.036(4) 0.003(3) 0.002(3) 0.013(3)
O1_1 0.037(4) 0.075(6) 0.181(9) -0.077(6) 0.027(5) -0.016(4)
O2_1 0.075(5) 0.046(4) 0.072(5) 0.013(4) -0.025(4) -0.002(4)
O3_1 0.052(5) 0.066(5) 0.107(7) 0.017(5) 0.018(4) -0.004(4)
O4_1 0.089(5) 0.055(4) 0.141(6) 0.017(4) -0.046(4) -0.010(3)
O5_1 0.068(4) 0.184(8) 0.126(6) 0.089(5) -0.024(4) -0.040(4)
O6_1 0.084(6) 0.084(6) 0.063(5) -0.018(4) 0.021(4) -0.029(4)
C1_1 0.033(7) 0.061(8) 0.216(13) -0.058(9) 0.004(7) 0.002(5)
C2_1 0.080(9) 0.040(6) 0.180(13) 0.002(8) -0.055(7) 0.012(6)
C3_1 0.107(9) 0.063(7) 0.075(8) 0.034(6) -0.032(6) -0.032(6)
C4_1 0.101(9) 0.098(9) 0.050(6) 0.014(6) -0.002(6) -0.036(6)
C5_1 0.067(8) 0.111(10) 0.100(9) -0.001(9) 0.025(6) 0.018(7)
C6_1 0.059(8) 0.080(9) 0.133(10) 0.004(9) 0.006(6) -0.010(7)
C7_1 0.065(6) 0.067(6) 0.179(8) 0.010(6) -0.039(5) -0.008(5)
C8_1 0.068(5) 0.093(6) 0.143(7) 0.076(5) -0.064(5) -0.055(4)
C9_1 0.098(9) 0.176(13) 0.068(9) 0.037(8) -0.027(7) -0.064(8)
C10_1 0.111(10) 0.142(12) 0.047(7) 0.017(7) -0.008(6) -0.061(8)
C11_1 0.065(7) 0.084(9) 0.166(13) -0.073(9) 0.016(7) -0.033(6)
C12_1 0.029(6) 0.083(9) 0.197(14) -0.069(9) -0.005(7) 0.004(6)
O1_4 0.089(5) 0.055(4) 0.141(6) 0.017(4) -0.046(4) -0.010(3)
O2_4 0.039(4) 0.043(4) 0.197(10) -0.041(5) 0.004(5) 0.002(3)
O3_4 0.076(5) 0.068(5) 0.085(6) -0.032(4) 0.021(4) -0.036(4)
O4_4 0.043(4) 0.066(5) 0.106(6) -0.007(5) -0.017(4) -0.002(4)
O5_4 0.041(5) 0.118(8) 0.113(7) -0.064(6) -0.001(4) -0.006(4)
O6_4 0.068(4) 0.184(8) 0.126(6) 0.089(5) -0.024(4) -0.040(4)
C1_4 0.065(6) 0.067(6) 0.179(8) 0.010(6) -0.039(5) -0.008(5)
C2_4 0.060(8) 0.056(7) 0.227(13) -0.029(8) 0.038(9) 0.010(6)
C3_4 0.053(5) 0.077(6) 0.144(8) -0.058(6) 0.021(5) -0.013(4)
C4_4 0.053(5) 0.077(6) 0.144(8) -0.058(6) 0.021(5) -0.013(4)
C5_4 0.093(8) 0.103(10) 0.065(7) 0.031(7) -0.027(6) -0.051(6)
C6_4 0.060(7) 0.053(6) 0.084(7) 0.012(5) -0.025(5) -0.013(5)
C7_4 0.038(6) 0.099(10) 0.128(10) -0.056(8) -0.001(6) 0.017(6)
C8_4 0.045(7) 0.116(12) 0.142(11) -0.070(9) 0.003(7) 0.010(7)
C9_4 0.112(11) 0.134(13) 0.083(9) -0.029(9) -0.002(7) -0.071(8)
C10_4 0.112(9) 0.133(13) 0.079(9) -0.003(8) 0.001(7) -0.088(8)
C11_4 0.112(11) 0.158(13) 0.139(13) 0.083(9) -0.002(10) -0.042(10)
C12_4 0.068(5) 0.093(6) 0.143(7) 0.076(5) -0.064(5) -0.055(4)
C1_2 0.036(5) 0.091(8) 0.045(5) 0.000(5) 0.016(4) 0.002(5)
C2_2 0.012(9) 0.040(10) 0.025(13) 0.000(9) -0.012(8) 0.004(8)
C3_2 0.084(8) 0.049(6) 0.068(7) -0.017(5) -0.009(6) 0.007(5)
C1_3 0.056(11) 0.062(11) 0.062(12) 0.003(9) -0.022(9) -0.022(7)
C2_3 0.052(11) 0.080(16) 0.046(12) -0.026(10) -0.019(9) 0.005(10)
C3_3 0.063(10) 0.028(7) 0.029(7) -0.007(5) -0.004(6) -0.019(6)

loop_
_atom_type_symbol
_atom_type_description
_atom_type_scat_dispersion_real
_atom_type_scat_dispersion_imag
_atom_type_scat_source
C C 0.0033 0.0016 'International Tables Vol C Tables 4.2.6.8 and 6.1.1.4'
O O 0.0106 0.0060 'International Tables Vol C Tables 4.2.6.8 and 6.1.1.4'
P P 0.1023 0.0942 'International Tables Vol C Tables 4.2.6.8 and 6.1.1.4'
K K 0.2009 0.2494 'International Tables Vol C Tables 4.2.6.8 and 6.1.1.4'
Ge Ge 0.1547 1.8001 'International Tables Vol C Tables 4.2.6.8 and 6.1.1.4'
Ru Ru -1.2594 0.8363 'International Tables Vol C Tables 4.2.6.8 and 6.1.1.4'
H H 0.0000 0.0000 'International Tables Vol C Tables 4.2.6.8 and 6.1.1.4'

loop_
_geom_angle_atom_site_label_1
_geom_angle_atom_site_label_2
_geom_angle_atom_site_label_3
_geom_angle
_geom_angle_site_symmetry_1
_geom_angle_site_symmetry_3
_geom_angle_publ_flag
C1 Ge1 Ru1 97.1(2) . . ?
O1_1 K1 O5_1 115.3(4) . . ?
O1_1 K1 O1_4 120.3(3) . . ?
O5_1 K1 O1_4 73.0(3) . . ?
O1_1 K1 O2_4 117.4(2) . . ?
O5_1 K1 O2_4 121.1(3) . . ?
O1_4 K1 O2_4 58.9(3) . . ?
O1_1 K1 O4_1 154.2(3) . . ?
O5_1 K1 O4_1 59.5(3) . . ?
O1_4 K1 O4_1 83.6(3) . . ?
O2_4 K1 O4_1 82.1(2) . . ?
O1_1 K1 O6_1 60.4(3) . . ?
O5_1 K1 O6_1 57.5(3) . . ?
O1_4 K1 O6_1 114.2(3) . . ?
O2_4 K1 O6_1 171.3(3) . . ?
O4_1 K1 O6_1 102.8(3) . . ?
O1_1 K1 O2_1 59.9(3) . . ?
O5_1 K1 O2_1 150.6(3) . . ?
O1_4 K1 O2_1 135.8(3) . . ?
O2_4 K1 O2_1 81.3(3) . . ?
O4_1 K1 O2_1 110.9(3) . . ?
O6_1 K1 O2_1 103.2(2) . . ?
O1_1 K1 O3_1 111.4(3) . . ?
O5_1 K1 O3_1 109.6(3) . . ?
O1_4 K1 O3_1 120.7(3) . . ?
O2_4 K1 O3_1 73.3(3) . . ?
O4_1 K1 O3_1 55.5(3) . . ?
O6_1 K1 O3_1 115.4(2) . . ?
O2_1 K1 O3_1 55.5(2) . . ?
O1_1 K1 O6_4 71.5(3) . . ?
O5_1 K1 O6_4 77.7(3) . . ?
O1_4 K1 O6_4 51.9(3) . . ?
O2_4 K1 O6_4 95.4(3) . . ?
O4_1 K1 O6_4 126.3(3) . . ?
O6_1 K1 O6_4 75.9(3) . . ?
O2_1 K1 O6_4 121.8(2) . . ?
O3_1 K1 O6_4 168.5(3) . . ?
O1_1 K1 C2_4 137.0(3) . . ?
O5_1 K1 C2_4 96.3(4) . . ?
O1_4 K1 C2_4 40.8(3) . . ?
O2_4 K1 C2_4 24.8(3) . . ?
O4_1 K1 C2_4 67.1(3) . . ?
O6_1 K1 C2_4 151.7(3) . . ?
O2_1 K1 C2_4 105.1(3) . . ?
O3_1 K1 C2_4 81.6(3) . . ?
O6_4 K1 C2_4 88.9(4) . . ?
O1_1 K1 C1_1 21.1(3) . . ?
O5_1 K1 C1_1 136.2(4) . . ?
O1_4 K1 C1_1 122.5(3) . . ?
O2_4 K1 C1_1 99.5(3) . . ?
O4_1 K1 C1_1 150.6(3) . . ?
O6_1 K1 C1_1 79.8(3) . . ?
O2_1 K1 C1_1 41.6(3) . . ?
O3_1 K1 C1_1 96.5(3) . . ?
O6_4 K1 C1_1 83.0(3) . . ?
C2_4 K1 C1_1 122.4(3) . . ?
C36 P1 C42 99.6(4) . . ?
C36 P1 C48 98.6(3) . . ?
C42 P1 C48 97.9(3) . . ?
C36 P1 Ru1 115.7(2) . . ?
C42 P1 Ru1 121.8(3) . . ?
C48 P1 Ru1 118.9(2) . . ?
C1 C5 C4 121.3(7) . . ?
C1 C5 C21 117.1(6) . . ?
C4 C5 C21 121.4(7) . . ?
C54 C4 C5 120.3(7) . . ?
C54 C4 H4 119.8 . . ?
C5 C4 H4 119.8 . . ?
C8 C7 C6 119.8(8) . . ?
C8 C7 C12 119.3(7) . . ?
C6 C7 C12 120.9(7) . . ?
C7 C8 C9 121.9(8) . . ?
C7 C8 H8 119.0 . . ?
C9 C8 H8 119.0 . . ?
C10 C9 C8 117.5(8) . . ?
C10 C9 C2_3 111.1(13) . . ?
C8 C9 C2_3 130.9(13) . . ?
C10 C9 C2_2 131.8(12) . . ?
C8 C9 C2_2 110.4(11) . . ?
C11 C10 C9 122.2(9) . . ?
C11 C10 H10 118.9 . . ?
C9 C10 H10 118.9 . . ?
C10 C11 C6 119.6(8) . . ?
C10 C11 C18 120.0(8) . . ?
C6 C11 C18 120.3(7) . . ?
C13 C12 C14 111.4(9) . . ?
C13 C12 C7 112.1(8) . . ?
C14 C12 C7 108.9(8) . . ?
C13 C12 H12 108.1 . . ?
C14 C12 H12 108.1 . . ?
C7 C12 H12 108.1 . . ?
C12 C13 H13A 109.5 . . ?
C12 C13 H13B 109.5 . . ?
H13A C13 H13B 109.5 . . ?
C12 C13 H13C 109.5 . . ?
H13A C13 H13C 109.5 . . ?
H13B C13 H13C 109.5 . . ?
C12 C14 H14A 109.5 . . ?
C12 C14 H14B 109.5 . . ?
H14A C14 H14B 109.5 . . ?
C12 C14 H14C 109.5 . . ?
H14A C14 H14C 109.5 . . ?
H14B C14 H14C 109.5 . . ?
C7 C6 C11 118.9(7) . . ?
C7 C6 C2 120.6(7) . . ?
C11 C6 C2 120.5(7) . . ?
C21 Ru1 C22 38.7(3) . . ?
C21 Ru1 C26 38.0(3) . . ?
C22 Ru1 C26 69.0(3) . . ?
C21 Ru1 P1 170.7(2) . . ?
C22 Ru1 P1 138.0(2) . . ?
C26 Ru1 P1 150.1(2) . . ?
C21 Ru1 C25 66.3(3) . . ?
C22 Ru1 C25 78.3(3) . . ?
C26 Ru1 C25 36.7(3) . . ?
P1 Ru1 C25 122.9(2) . . ?
C21 Ru1 C23 66.3(3) . . ?
C22 Ru1 C23 36.6(3) . . ?
C26 Ru1 C23 77.6(3) . . ?
P1 Ru1 C23 115.93(19) . . ?
C25 Ru1 C23 63.1(3) . . ?
C21 Ru1 Ge1 85.5(2) . . ?
C22 Ru1 Ge1 102.2(2) . . ?
C26 Ru1 Ge1 99.9(2) . . ?
P1 Ru1 Ge1 87.51(5) . . ?
C25 Ru1 Ge1 134.2(2) . . ?
C23 Ru1 Ge1 137.4(2) . . ?
C21 Ru1 C24 76.5(3) . . ?
C22 Ru1 C24 64.7(3) . . ?
C26 Ru1 C24 64.5(3) . . ?
P1 Ru1 C24 110.57(19) . . ?
C25 Ru1 C24 34.6(3) . . ?
C23 Ru1 C24 34.4(3) . . ?
Ge1 Ru1 C24 161.92(18) . . ?
C5 C1 C2 117.7(6) . . ?
C5 C1 Ge1 118.0(5) . . ?
C2 C1 Ge1 124.3(5) . . ?
C3 C2 C1 120.5(7) . . ?
C3 C2 C6 119.3(6) . . ?
C1 C2 C6 120.2(6) . . ?
C2 C3 C54 120.9(7) . . ?
C2 C3 H3 119.6 . . ?
C54 C3 H3 119.6 . . ?
C11 C18 C20 112.1(8) . . ?
C11 C18 C19 112.3(8) . . ?
C20 C18 C19 110.4(8) . . ?
C11 C18 H18 107.2 . . ?
C20 C18 H18 107.2 . . ?
C19 C18 H18 107.2 . . ?
C18 C19 H19A 109.5 . . ?
C18 C19 H19B 109.5 . . ?
H19A C19 H19B 109.5 . . ?
C18 C19 H19C 109.5 . . ?
H19A C19 H19C 109.5 . . ?
H19B C19 H19C 109.5 . . ?
C18 C20 H20A 109.5 . . ?
C18 C20 H20B 109.5 . . ?
H20A C20 H20B 109.5 . . ?
C18 C20 H20C 109.5 . . ?
H20A C20 H20C 109.5 . . ?
H20B C20 H20C 109.5 . . ?
C26 C21 C22 121.2(7) . . ?
C26 C21 C5 117.8(6) . . ?
C22 C21 C5 120.7(7) . . ?
C26 C21 Ru1 73.3(4) . . ?
C22 C21 Ru1 72.0(4) . . ?
C5 C21 Ru1 122.1(5) . . ?
C23 C22 C21 117.7(7) . . ?
C23 C22 C27 120.4(7) . . ?
C21 C22 C27 121.6(7) . . ?
C23 C22 Ru1 76.7(4) . . ?
C21 C22 Ru1 69.3(4) . . ?
C27 C22 Ru1 129.6(5) . . ?
C24 C23 C22 122.0(7) . . ?
C24 C23 Ru1 76.6(5) . . ?
C22 C23 Ru1 66.7(4) . . ?
C24 C23 H23 118.3 . . ?
C22 C23 H23 118.3 . . ?
Ru1 C23 H23 118.3 . . ?
C23 C24 C25 119.1(7) . . ?
C23 C24 C30 121.3(8) . . ?
C25 C24 C30 119.6(8) . . ?
C23 C24 Ru1 69.0(4) . . ?
C25 C24 Ru1 68.6(4) . . ?
C30 C24 Ru1 135.9(6) . . ?
C24 C25 C26 121.6(7) . . ?
C24 C25 Ru1 76.8(5) . . ?
C26 C25 Ru1 68.0(4) . . ?
C24 C25 H25 118.7 . . ?
C26 C25 H25 118.7 . . ?
Ru1 C25 H25 118.7 . . ?
C21 C26 C25 118.1(7) . . ?
C21 C26 C33 122.5(7) . . ?
C25 C26 C33 119.4(7) . . ?
C21 C26 Ru1 68.6(4) . . ?
C25 C26 Ru1 75.3(4) . . ?
C33 C26 Ru1 129.9(6) . . ?
C29 C27 C22 114.2(7) . . ?
C29 C27 C28 108.5(8) . . ?
C22 C27 C28 110.5(7) . . ?
C29 C27 H27 107.8 . . ?
C22 C27 H27 107.8 . . ?
C28 C27 H27 107.8 . . ?
C27 C28 H28A 109.5 . . ?
C27 C28 H28B 109.5 . . ?
H28A C28 H28B 109.5 . . ?
C27 C28 H28C 109.5 . . ?
H28A C28 H28C 109.5 . . ?
H28B C28 H28C 109.5 . . ?
C27 C29 H29A 109.5 . . ?
C27 C29 H29B 109.5 . . ?
H29A C29 H29B 109.5 . . ?
C27 C29 H29C 109.5 . . ?
H29A C29 H29C 109.5 . . ?
H29B C29 H29C 109.5 . . ?
C32 C30 C31 109.6(11) . . ?
C32 C30 C24 115.9(9) . . ?
C31 C30 C24 109.3(8) . . ?
C32 C30 H30 107.2 . . ?
C31 C30 H30 107.2 . . ?
C24 C30 H30 107.2 . . ?
C30 C31 H31A 109.5 . . ?
C30 C31 H31B 109.5 . . ?
H31A C31 H31B 109.5 . . ?
C30 C31 H31C 109.5 . . ?
H31A C31 H31C 109.5 . . ?
H31B C31 H31C 109.5 . . ?
C30 C32 H32A 109.5 . . ?
C30 C32 H32B 109.5 . . ?
H32A C32 H32B 109.5 . . ?
C30 C32 H32C 109.5 . . ?
H32A C32 H32C 109.5 . . ?
H32B C32 H32C 109.5 . . ?
C35 C33 C26 113.9(8) . . ?
C35 C33 C34 111.0(9) . . ?
C26 C33 C34 109.4(8) . . ?
C35 C33 H33 107.4 . . ?
C26 C33 H33 107.4 . . ?
C34 C33 H33 107.4 . . ?
C33 C34 H34A 109.5 . . ?
C33 C34 H34B 109.5 . . ?
H34A C34 H34B 109.5 . . ?
C33 C34 H34C 109.5 . . ?
H34A C34 H34C 109.5 . . ?
H34B C34 H34C 109.5 . . ?
C33 C35 H35A 109.5 . . ?
C33 C35 H35B 109.5 . . ?
H35A C35 H35B 109.5 . . ?
C33 C35 H35C 109.5 . . ?
H35A C35 H35C 109.5 . . ?
H35B C35 H35C 109.5 . . ?
C41 C36 C37 117.5(8) . . ?
C41 C36 P1 122.3(6) . . ?
C37 C36 P1 120.1(6) . . ?
C38 C37 C36 120.6(9) . . ?
C38 C37 H37 119.7 . . ?
C36 C37 H37 119.7 . . ?
C39 C38 C37 120.1(10) . . ?
C39 C38 H38 120.0 . . ?
C37 C38 H38 120.0 . . ?
C40 C39 C38 119.9(9) . . ?
C40 C39 H39 120.0 . . ?
C38 C39 H39 120.0 . . ?
C39 C40 C41 121.5(10) . . ?
C39 C40 H40 119.3 . . ?
C41 C40 H40 119.3 . . ?
C36 C41 C40 120.3(9) . . ?
C36 C41 H41 119.8 . . ?
C40 C41 H41 119.8 . . ?
C43 C42 C47 117.7(8) . . ?
C43 C42 P1 124.8(7) . . ?
C47 C42 P1 117.5(6) . . ?
C44 C43 C42 120.1(11) . . ?
C44 C43 H43 119.9 . . ?
C42 C43 H43 119.9 . . ?
C45 C44 C43 122.1(12) . . ?
C45 C44 H44 118.9 . . ?
C43 C44 H44 118.9 . . ?
C44 C45 C46 118.8(10) . . ?
C44 C45 H45 120.6 . . ?
C46 C45 H45 120.6 . . ?
C45 C46 C47 122.2(13) . . ?
C45 C46 H46 118.9 . . ?
C47 C46 H46 118.9 . . ?
C46 C47 C42 118.7(11) . . ?
C46 C47 H47 120.6 . . ?
C42 C47 H47 120.6 . . ?
C53 C48 C49 117.6(8) . . ?
C53 C48 P1 119.0(6) . . ?
C49 C48 P1 123.4(6) . . ?
C50 C49 C48 120.3(9) . . ?
C50 C49 H49 119.8 . . ?
C48 C49 H49 119.8 . . ?
C51 C50 C49 121.0(9) . . ?
C51 C50 H50 119.5 . . ?
C49 C50 H50 119.5 . . ?
C50 C51 C52 119.3(9) . . ?
C50 C51 H51 120.4 . . ?
C52 C51 H51 120.4 . . ?
C53 C52 C51 120.1(9) . . ?
C53 C52 H52 120.0 . . ?
C51 C52 H52 120.0 . . ?
C52 C53 C48 121.7(9) . . ?
C52 C53 H53 119.1 . . ?
C48 C53 H53 119.1 . . ?
C4 C54 C3 119.3(7) . . ?
C4 C54 H54 120.4 . . ?
C3 C54 H54 120.4 . . ?
C1_1 O1_1 C12_1 117.5(11) . . ?
C1_1 O1_1 K1 112.2(7) . . ?
C12_1 O1_1 K1 114.1(7) . . ?
C3_1 O2_1 C2_1 114.5(9) . . ?
C3_1 O2_1 K1 119.5(6) . . ?
C2_1 O2_1 K1 115.1(8) . . ?
C4_1 O3_1 C5_1 117.2(11) . . ?
C4_1 O3_1 K1 109.8(7) . . ?
C5_1 O3_1 K1 103.6(8) . . ?
C7_1 O4_1 C6_1 113.7(11) . . ?
C7_1 O4_1 K1 115.2(9) . . ?
C6_1 O4_1 K1 119.0(7) . . ?
C9_1 O5_1 C8_1 110.2(11) . . ?
C9_1 O5_1 K1 120.0(9) . . ?
C8_1 O5_1 K1 111.9(8) . . ?
C11_1 O6_1 C10_1 118.1(11) . . ?
C11_1 O6_1 K1 110.9(7) . . ?
C10_1 O6_1 K1 113.3(8) . . ?
O1_1 C1_1 C2_1 118.0(10) . . ?
O1_1 C1_1 K1 46.7(5) . . ?
C2_1 C1_1 K1 89.2(7) . . ?
O1_1 C1_1 H1A_1 107.8 . . ?
C2_1 C1_1 H1A_1 107.8 . . ?
K1 C1_1 H1A_1 84.5 . . ?
O1_1 C1_1 H1B_1 107.8 . . ?
C2_1 C1_1 H1B_1 107.8 . . ?
K1 C1_1 H1B_1 154.5 . . ?
H1A_1 C1_1 H1B_1 107.1 . . ?
O2_1 C2_1 C1_1 108.1(10) . . ?
O2_1 C2_1 H2A_1 110.1 . . ?
C1_1 C2_1 H2A_1 110.1 . . ?
O2_1 C2_1 H2B_1 110.1 . . ?
C1_1 C2_1 H2B_1 110.1 . . ?
H2A_1 C2_1 H2B_1 108.4 . . ?
O2_1 C3_1 C4_1 109.6(10) . . ?
O2_1 C3_1 H3A_1 109.8 . . ?
C4_1 C3_1 H3A_1 109.8 . . ?
O2_1 C3_1 H3B_1 109.8 . . ?
C4_1 C3_1 H3B_1 109.8 . . ?
H3A_1 C3_1 H3B_1 108.2 . . ?
O3_1 C4_1 C3_1 113.0(11) . . ?
O3_1 C4_1 H4A_1 109.0 . . ?
C3_1 C4_1 H4A_1 109.0 . . ?
O3_1 C4_1 H4B_1 109.0 . . ?
C3_1 C4_1 H4B_1 109.0 . . ?
H4A_1 C4_1 H4B_1 107.8 . . ?
O3_1 C5_1 C6_1 106.1(12) . . ?
O3_1 C5_1 H5A_1 110.5 . . ?
C6_1 C5_1 H5A_1 110.5 . . ?
O3_1 C5_1 H5B_1 110.5 . . ?
C6_1 C5_1 H5B_1 110.5 . . ?
H5A_1 C5_1 H5B_1 108.7 . . ?
O4_1 C6_1 C5_1 109.7(11) . . ?
O4_1 C6_1 H6A_1 109.7 . . ?
C5_1 C6_1 H6A_1 109.7 . . ?
O4_1 C6_1 H6B_1 109.7 . . ?
C5_1 C6_1 H6B_1 109.7 . . ?
H6A_1 C6_1 H6B_1 108.2 . . ?
O4_1 C7_1 C8_1 107.3(11) . . ?
O4_1 C7_1 H7A_1 110.3 . . ?
C8_1 C7_1 H7A_1 110.3 . . ?
O4_1 C7_1 H7B_1 110.3 . . ?
C8_1 C7_1 H7B_1 110.3 . . ?
H7A_1 C7_1 H7B_1 108.5 . . ?
O5_1 C8_1 C7_1 111.7(10) . . ?
O5_1 C8_1 H8A_1 109.3 . . ?
C7_1 C8_1 H8A_1 109.3 . . ?
O5_1 C8_1 H8B_1 109.3 . . ?
C7_1 C8_1 H8B_1 109.3 . . ?
H8A_1 C8_1 H8B_1 107.9 . . ?
O5_1 C9_1 C10_1 104.6(12) . . ?
O5_1 C9_1 H9A_1 110.8 . . ?
C10_1 C9_1 H9A_1 110.8 . . ?
O5_1 C9_1 H9B_1 110.8 . . ?
C10_1 C9_1 H9B_1 110.8 . . ?
H9A_1 C9_1 H9B_1 108.9 . . ?
O6_1 C10_1 C9_1 112.6(11) . . ?
O6_1 C10_1 H10A_1 109.1 . . ?
C9_1 C10_1 H10A_1 109.1 . . ?
O6_1 C10_1 H10B_1 109.1 . . ?
C9_1 C10_1 H10B_1 109.1 . . ?
H10A_1 C10_1 H10B_1 107.8 . . ?
O6_1 C11_1 C12_1 113.8(12) . . ?
O6_1 C11_1 H11A_1 108.8 . . ?
C12_1 C11_1 H11A_1 108.8 . . ?
O6_1 C11_1 H11B_1 108.8 . . ?
C12_1 C11_1 H11B_1 108.8 . . ?
H11A_1 C11_1 H11B_1 107.7 . . ?
O1_1 C12_1 C11_1 109.6(12) . . ?
O1_1 C12_1 H12A_1 109.7 . . ?
C11_1 C12_1 H12A_1 109.7 . . ?
O1_1 C12_1 H12B_1 109.7 . . ?
C11_1 C12_1 H12B_1 109.7 . . ?
H12A_1 C12_1 H12B_1 108.2 . . ?
C1_4 O1_4 C12_4 112.1(11) . . ?
C1_4 O1_4 K1 121.3(8) . . ?
C12_4 O1_4 K1 124.2(8) . . ?
C3_4 O2_4 C2_4 121.7(10) . . ?
C3_4 O2_4 K1 132.2(6) . . ?
C2_4 O2_4 K1 99.7(8) . . ?
C4_4 O3_4 C5_4 115.6(9) . . ?
C7_4 O4_4 C6_4 114.2(9) . . ?
C9_4 O5_4 C8_4 110.0(11) . . ?
C10_4 O6_4 C11_4 105.2(12) . . ?
C10_4 O6_4 K1 153.1(9) . . ?
C11_4 O6_4 K1 98.1(8) . . ?
O1_4 C1_4 C2_4 107.8(12) . . ?
O1_4 C1_4 H1A_4 110.1 . . ?
C2_4 C1_4 H1A_4 110.1 . . ?
O1_4 C1_4 H1B_4 110.1 . . ?
C2_4 C1_4 H1B_4 110.1 . . ?
H1A_4 C1_4 H1B_4 108.5 . . ?
C1_4 C2_4 O2_4 115.4(11) . . ?
C1_4 C2_4 K1 88.9(8) . . ?
O2_4 C2_4 K1 55.5(6) . . ?
C1_4 C2_4 H2A_4 108.4 . . ?
O2_4 C2_4 H2A_4 108.4 . . ?
K1 C2_4 H2A_4 72.6 . . ?
C1_4 C2_4 H2B_4 108.4 . . ?
O2_4 C2_4 H2B_4 108.4 . . ?
K1 C2_4 H2B_4 161.1 . . ?
H2A_4 C2_4 H2B_4 107.5 . . ?
O2_4 C3_4 C4_4 115.3(10) . . ?
O2_4 C3_4 H3A_4 108.5 . . ?
C4_4 C3_4 H3A_4 108.5 . . ?
O2_4 C3_4 H3B_4 108.5 . . ?
C4_4 C3_4 H3B_4 108.5 . . ?
H3A_4 C3_4 H3B_4 107.5 . . ?
O3_4 C4_4 C3_4 110.5(10) . . ?
O3_4 C4_4 H4A_4 109.5 . . ?
C3_4 C4_4 H4A_4 109.5 . . ?
O3_4 C4_4 H4B_4 109.5 . . ?
C3_4 C4_4 H4B_4 109.5 . . ?
H4A_4 C4_4 H4B_4 108.1 . . ?
C6_4 C5_4 O3_4 115.7(10) . . ?
C6_4 C5_4 H5A_4 108.3 . . ?
O3_4 C5_4 H5A_4 108.3 . . ?
C6_4 C5_4 H5B_4 108.3 . . ?
O3_4 C5_4 H5B_4 108.3 . . ?
H5A_4 C5_4 H5B_4 107.4 . . ?
O4_4 C6_4 C5_4 111.4(10) . . ?
O4_4 C6_4 H6A_4 109.3 . . ?
C5_4 C6_4 H6A_4 109.3 . . ?
O4_4 C6_4 H6B_4 109.3 . . ?
C5_4 C6_4 H6B_4 109.3 . . ?
H6A_4 C6_4 H6B_4 108.0 . . ?
O4_4 C7_4 C8_4 110.2(11) . . ?
O4_4 C7_4 H7A_4 109.6 . . ?
C8_4 C7_4 H7A_4 109.6 . . ?
O4_4 C7_4 H7B_4 109.6 . . ?
C8_4 C7_4 H7B_4 109.6 . . ?
H7A_4 C7_4 H7B_4 108.1 . . ?
O5_4 C8_4 C7_4 106.7(10) . . ?
O5_4 C8_4 H8A_4 110.4 . . ?
C7_4 C8_4 H8A_4 110.4 . . ?
O5_4 C8_4 H8B_4 110.4 . . ?
C7_4 C8_4 H8B_4 110.4 . . ?
H8A_4 C8_4 H8B_4 108.6 . . ?
O5_4 C9_4 C10_4 109.3(13) . . ?
O5_4 C9_4 H9A_4 109.8 . . ?
C10_4 C9_4 H9A_4 109.8 . . ?
O5_4 C9_4 H9B_4 109.8 . . ?
C10_4 C9_4 H9B_4 109.8 . . ?
H9A_4 C9_4 H9B_4 108.3 . . ?
O6_4 C10_4 C9_4 107.2(12) . . ?
O6_4 C10_4 H10A_4 110.3 . . ?
C9_4 C10_4 H10A_4 110.3 . . ?
O6_4 C10_4 H10B_4 110.3 . . ?
C9_4 C10_4 H10B_4 110.3 . . ?
H10A_4 C10_4 H10B_4 108.5 . . ?
O6_4 C11_4 C12_4 101.0(14) . . ?
O6_4 C11_4 H11A_4 111.6 . . ?
C12_4 C11_4 H11A_4 111.6 . . ?
O6_4 C11_4 H11B_4 111.6 . . ?
C12_4 C11_4 H11B_4 111.6 . . ?
H11A_4 C11_4 H11B_4 109.4 . . ?
C11_4 C12_4 O1_4 111.2(11) . . ?
C11_4 C12_4 H12A_4 109.4 . . ?
O1_4 C12_4 H12A_4 109.4 . . ?
C11_4 C12_4 H12B_4 109.4 . . ?
O1_4 C12_4 H12B_4 109.4 . . ?
H12A_4 C12_4 H12B_4 108.0 . . ?
C2_2 C1_2 H1A_2 109.5 . . ?
C2_2 C1_2 H1B_2 109.5 . . ?
H1A_2 C1_2 H1B_2 109.5 . . ?
C2_2 C1_2 H1C_2 109.5 . . ?
H1A_2 C1_2 H1C_2 109.5 . . ?
H1B_2 C1_2 H1C_2 109.5 . . ?
C3_2 C2_2 C1_2 100(2) . . ?
C3_2 C2_2 C9 101.6(19) . . ?
C1_2 C2_2 C9 105(2) . . ?
C3_2 C2_2 H2_2 116.0 . . ?
C1_2 C2_2 H2_2 116.0 . . ?
C9 C2_2 H2_2 116.0 . . ?
C2_2 C3_2 H3A_2 109.5 . . ?
C2_2 C3_2 H3B_2 109.5 . . ?
H3A_2 C3_2 H3B_2 109.5 . . ?
C2_2 C3_2 H3C_2 109.5 . . ?
H3A_2 C3_2 H3C_2 109.5 . . ?
H3B_2 C3_2 H3C_2 109.5 . . ?
C2_3 C1_3 H1A_3 109.5 . . ?
C2_3 C1_3 H1B_3 109.5 . . ?
H1A_3 C1_3 H1B_3 109.5 . . ?
C2_3 C1_3 H1C_3 109.5 . . ?
H1A_3 C1_3 H1C_3 109.5 . . ?
H1B_3 C1_3 H1C_3 109.5 . . ?
C3_3 C2_3 C9 108.4(15) . . ?
C3_3 C2_3 C1_3 115.0(17) . . ?
C9 C2_3 C1_3 106.4(16) . . ?
C3_3 C2_3 H2_3 109.0 . . ?
C9 C2_3 H2_3 109.0 . . ?
C1_3 C2_3 H2_3 109.0 . . ?
C2_3 C3_3 H3A_3 109.5 . . ?
C2_3 C3_3 H3B_3 109.5 . . ?
H3A_3 C3_3 H3B_3 109.5 . . ?
C2_3 C3_3 H3C_3 109.5 . . ?
H3A_3 C3_3 H3C_3 109.5 . . ?
H3B_3 C3_3 H3C_3 109.5 . . ?

loop_
_geom_bond_atom_site_label_1
_geom_bond_atom_site_label_2
_geom_bond_distance
_geom_bond_site_symmetry_2
_geom_bond_publ_flag
Ge1 C1 2.055(7) . ?
Ge1 Ru1 2.3865(9) . ?
K1 O1_1 2.766(9) . ?
K1 O5_1 2.815(11) . ?
K1 O1_4 2.844(9) . ?
K1 O2_4 2.918(9) . ?
K1 O4_1 2.918(11) . ?
K1 O6_1 2.930(8) . ?
K1 O2_1 2.959(7) . ?
K1 O3_1 3.104(9) . ?
K1 O6_4 3.269(11) . ?
K1 C2_4 3.490(14) . ?
K1 C1_1 3.519(12) . ?
P1 C36 1.850(8) . ?
P1 C42 1.875(8) . ?
P1 C48 1.889(8) . ?
P1 Ru1 2.2488(19) . ?
C5 C1 1.400(10) . ?
C5 C4 1.401(10) . ?
C5 C21 1.500(10) . ?
C4 C54 1.378(11) . ?
C4 H4 0.9500 . ?
C7 C8 1.385(11) . ?
C7 C6 1.401(11) . ?
C7 C12 1.534(12) . ?
C8 C9 1.390(15) . ?
C8 H8 0.9500 . ?
C9 C10 1.388(14) . ?
C9 C2_3 1.54(2) . ?
C9 C2_2 1.60(3) . ?
C10 C11 1.383(12) . ?
C10 H10 0.9500 . ?
C11 C6 1.405(11) . ?
C11 C18 1.516(12) . ?
C12 C13 1.493(13) . ?
C12 C14 1.495(15) . ?
C12 H12 1.0000 . ?
C13 H13A 0.9800 . ?
C13 H13B 0.9800 . ?
C13 H13C 0.9800 . ?
C14 H14A 0.9800 . ?
C14 H14B 0.9800 . ?
C14 H14C 0.9800 . ?
C6 C2 1.503(10) . ?
Ru1 C21 2.156(7) . ?
Ru1 C22 2.193(8) . ?
Ru1 C26 2.218(7) . ?
Ru1 C25 2.315(8) . ?
Ru1 C23 2.323(7) . ?
Ru1 C24 2.421(8) . ?
C1 C2 1.416(10) . ?
C2 C3 1.387(10) . ?
C3 C54 1.401(11) . ?
C3 H3 0.9500 . ?
C18 C20 1.518(15) . ?
C18 C19 1.537(12) . ?
C18 H18 1.0000 . ?
C19 H19A 0.9800 . ?
C19 H19B 0.9800 . ?
C19 H19C 0.9800 . ?
C20 H20A 0.9800 . ?
C20 H20B 0.9800 . ?
C20 H20C 0.9800 . ?
C21 C26 1.426(11) . ?
C21 C22 1.442(11) . ?
C22 C23 1.425(11) . ?
C22 C27 1.534(11) . ?
C23 C24 1.405(12) . ?
C23 H23 1.0000 . ?
C24 C25 1.411(12) . ?
C24 C30 1.531(11) . ?
C25 C26 1.429(11) . ?
C25 H25 1.0000 . ?
C26 C33 1.528(11) . ?
C27 C29 1.518(12) . ?
C27 C28 1.537(12) . ?
C27 H27 1.0000 . ?
C28 H28A 0.9800 . ?
C28 H28B 0.9800 . ?
C28 H28C 0.9800 . ?
C29 H29A 0.9800 . ?
C29 H29B 0.9800 . ?
C29 H29C 0.9800 . ?
C30 C32 1.436(17) . ?
C30 C31 1.529(15) . ?
C30 H30 1.0000 . ?
C31 H31A 0.9800 . ?
C31 H31B 0.9800 . ?
C31 H31C 0.9800 . ?
C32 H32A 0.9800 . ?
C32 H32B 0.9800 . ?
C32 H32C 0.9800 . ?
C33 C35 1.520(14) . ?
C33 C34 1.536(13) . ?
C33 H33 1.0000 . ?
C34 H34A 0.9800 . ?
C34 H34B 0.9800 . ?
C34 H34C 0.9800 . ?
C35 H35A 0.9800 . ?
C35 H35B 0.9800 . ?
C35 H35C 0.9800 . ?
C36 C41 1.380(12) . ?
C36 C37 1.404(13) . ?
C37 C38 1.397(14) . ?
C37 H37 0.9500 . ?
C38 C39 1.371(16) . ?
C38 H38 0.9500 . ?
C39 C40 1.336(16) . ?
C39 H39 0.9500 . ?
C40 C41 1.404(14) . ?
C40 H40 0.9500 . ?
C41 H41 0.9500 . ?
C42 C43 1.399(12) . ?
C42 C47 1.402(13) . ?
C43 C44 1.382(16) . ?
C43 H43 0.9500 . ?
C44 C45 1.33(2) . ?
C44 H44 0.9500 . ?
C45 C46 1.36(2) . ?
C45 H45 0.9500 . ?
C46 C47 1.392(14) . ?
C46 H46 0.9500 . ?
C47 H47 0.9500 . ?
C48 C53 1.390(12) . ?
C48 C49 1.395(12) . ?
C49 C50 1.394(13) . ?
C49 H49 0.9500 . ?
C50 C51 1.365(16) . ?
C50 H50 0.9500 . ?
C51 C52 1.385(16) . ?
C51 H51 0.9500 . ?
C52 C53 1.377(13) . ?
C52 H52 0.9500 . ?
C53 H53 0.9500 . ?
C54 H54 0.9500 . ?
O1_1 C1_1 1.369(14) . ?
O1_1 C12_1 1.452(12) . ?
O2_1 C3_1 1.400(13) . ?
O2_1 C2_1 1.438(13) . ?
O3_1 C4_1 1.385(12) . ?
O3_1 C5_1 1.389(13) . ?
O4_1 C7_1 1.401(14) . ?
O4_1 C6_1 1.413(14) . ?
O5_1 C9_1 1.403(15) . ?
O5_1 C8_1 1.431(15) . ?
O6_1 C11_1 1.333(13) . ?
O6_1 C10_1 1.441(13) . ?
C1_1 C2_1 1.476(16) . ?
C1_1 H1A_1 0.9900 . ?
C1_1 H1B_1 0.9900 . ?
C2_1 H2A_1 0.9900 . ?
C2_1 H2B_1 0.9900 . ?
C3_1 C4_1 1.421(15) . ?
C3_1 H3A_1 0.9900 . ?
C3_1 H3B_1 0.9900 . ?
C4_1 H4A_1 0.9900 . ?
C4_1 H4B_1 0.9900 . ?
C5_1 C6_1 1.449(15) . ?
C5_1 H5A_1 0.9900 . ?
C5_1 H5B_1 0.9900 . ?
C6_1 H6A_1 0.9900 . ?
C6_1 H6B_1 0.9900 . ?
C7_1 C8_1 1.484(16) . ?
C7_1 H7A_1 0.9900 . ?
C7_1 H7B_1 0.9900 . ?
C8_1 H8A_1 0.9900 . ?
C8_1 H8B_1 0.9900 . ?
C9_1 C10_1 1.472(17) . ?
C9_1 H9A_1 0.9900 . ?
C9_1 H9B_1 0.9900 . ?
C10_1 H10A_1 0.9900 . ?
C10_1 H10B_1 0.9900 . ?
C11_1 C12_1 1.464(17) . ?
C11_1 H11A_1 0.9900 . ?
C11_1 H11B_1 0.9900 . ?
C12_1 H12A_1 0.9900 . ?
C12_1 H12B_1 0.9900 . ?
O1_4 C1_4 1.383(14) . ?
O1_4 C12_4 1.456(14) . ?
O2_4 C3_4 1.374(13) . ?
O2_4 C2_4 1.485(14) . ?
O3_4 C4_4 1.369(12) . ?
O3_4 C5_4 1.447(14) . ?
O4_4 C7_4 1.394(13) . ?
O4_4 C6_4 1.401(12) . ?
O5_4 C9_4 1.388(13) . ?
O5_4 C8_4 1.412(14) . ?
O6_4 C10_4 1.369(15) . ?
O6_4 C11_4 1.418(15) . ?
C1_4 C2_4 1.451(17) . ?
C1_4 H1A_4 0.9900 . ?
C1_4 H1B_4 0.9900 . ?
C2_4 H2A_4 0.9900 . ?
C2_4 H2B_4 0.9900 . ?
C3_4 C4_4 1.447(14) . ?
C3_4 H3A_4 0.9900 . ?
C3_4 H3B_4 0.9900 . ?
C4_4 H4A_4 0.9900 . ?
C4_4 H4B_4 0.9900 . ?
C5_4 C6_4 1.442(15) . ?
C5_4 H5A_4 0.9900 . ?
C5_4 H5B_4 0.9900 . ?
C6_4 H6A_4 0.9900 . ?
C6_4 H6B_4 0.9900 . ?
C7_4 C8_4 1.482(14) . ?
C7_4 H7A_4 0.9900 . ?
C7_4 H7B_4 0.9900 . ?
C8_4 H8A_4 0.9900 . ?
C8_4 H8B_4 0.9900 . ?
C9_4 C10_4 1.463(17) . ?
C9_4 H9A_4 0.9900 . ?
C9_4 H9B_4 0.9900 . ?
C10_4 H10A_4 0.9900 . ?
C10_4 H10B_4 0.9900 . ?
C11_4 C12_4 1.447(18) . ?
C11_4 H11A_4 0.9900 . ?
C11_4 H11B_4 0.9900 . ?
C12_4 H12A_4 0.9900 . ?
C12_4 H12B_4 0.9900 . ?
C1_2 C2_2 1.57(2) . ?
C1_2 H1A_2 0.9800 . ?
C1_2 H1B_2 0.9800 . ?
C1_2 H1C_2 0.9800 . ?
C2_2 C3_2 1.57(2) . ?
C2_2 H2_2 1.0000 . ?
C3_2 H3A_2 0.9800 . ?
C3_2 H3B_2 0.9800 . ?
C3_2 H3C_2 0.9800 . ?
C1_3 C2_3 1.544(19) . ?
C1_3 H1A_3 0.9800 . ?
C1_3 H1B_3 0.9800 . ?
C1_3 H1C_3 0.9800 . ?
C2_3 C3_3 1.533(18) . ?
C2_3 H2_3 1.0000 . ?
C3_3 H3A_3 0.9800 . ?
C3_3 H3B_3 0.9800 . ?
C3_3 H3C_3 0.9800 . ?
